data_4109064
loop_
_publ_author_name
'Denis A. Kissounko'
'Justin M. Hoerter'
'Ilia A. Guzei'
'Qiang Cui'
'Samuel H. Gellman'
'Shannon S. Stahl'

_publ_contact_author_address
;
   2124 Chemistry Department
   University of Wisconsin-Madison
   1101 University Ave
   Madison, WI  53706
   USA
;
_publ_contact_author_email iguzei@chem.wisc.edu
_publ_contact_author_fax 608-262-0381
_publ_contact_author_name
;
Ilia A. Guzei
;
_publ_contact_author_phone 608-263-4694
_publ_section_title
;
 TiIV-Mediated Reactions between Primary Amines and Secondary
 Carboxamides: Amidine Formation Versus Transamidation
;
_journal_name_full 'Journal of the American Chemical Society'
_journal_page_first 1776
_journal_page_last 1783
_journal_paper_doi 10.1021/ja0650293
_journal_volume 129
_journal_year 2007
_chemical_formula_moiety 'C34 H39 N3 O3 Ti'
_chemical_formula_sum 'C34 H39 N3 O3 Ti'
_chemical_formula_weight 585.58
_chemical_name_systematic
; 
 ? 
;
_space_group_IT_number 14
_symmetry_cell_setting monoclinic
_symmetry_space_group_name_Hall '-P 2yn'
_symmetry_space_group_name_H-M 'P 1 21/n 1'
_atom_sites_solution_hydrogens geom
_atom_sites_solution_primary direct
_atom_sites_solution_secondary difmap
_audit_creation_method SHELXL-97
_cell_angle_alpha 90.00
_cell_angle_beta 107.234(5)
_cell_angle_gamma 90.00
_cell_formula_units_Z 4
_cell_length_a 16.214(5)
_cell_length_b 8.651(3)
_cell_length_c 21.519(7)
_cell_measurement_reflns_used 999
_cell_measurement_temperature 100(2)
_cell_measurement_theta_max 26.00
_cell_measurement_theta_min 1.87
_cell_volume 2882.9(16)
_computing_cell_refinement 'Bruker SAINT Ver. 6.22'
_computing_data_collection 'Bruker SMART Ver. 5.622'
_computing_data_reduction 'Bruker SAINT Ver. 6.22'
_computing_molecular_graphics 'Bruker SHELXTL Ver. 6.10'
_computing_publication_material 'Bruker SHELXTL Ver. 6.10'
_computing_structure_refinement 'Bruker SHELXTL Ver. 6.10'
_computing_structure_solution 'Bruker SHELXTL Ver. 6.10'
_diffrn_ambient_temperature 100(2)
_diffrn_measured_fraction_theta_full 0.997
_diffrn_measured_fraction_theta_max 0.997
_diffrn_measurement_device_type 'Bruker CCD-1000 area detector'
_diffrn_measurement_method '0.30 degree omega scans'
_diffrn_radiation_monochromator graphite
_diffrn_radiation_source 'fine-focus sealed tube'
_diffrn_radiation_type MoK\a
_diffrn_radiation_wavelength 0.71073
_diffrn_reflns_av_R_equivalents 0.0993
_diffrn_reflns_av_sigmaI/netI 0.1081
_diffrn_reflns_limit_h_max 19
_diffrn_reflns_limit_h_min -20
_diffrn_reflns_limit_k_max 10
_diffrn_reflns_limit_k_min -10
_diffrn_reflns_limit_l_max 26
_diffrn_reflns_limit_l_min -26
_diffrn_reflns_number 21005
_diffrn_reflns_theta_full 26.00
_diffrn_reflns_theta_max 26.00
_diffrn_reflns_theta_min 1.87
_diffrn_standards_decay_% <1
_diffrn_standards_interval_count n/a
_diffrn_standards_interval_time n/a
_diffrn_standards_number n/a
_exptl_absorpt_coefficient_mu 0.337
_exptl_absorpt_correction_T_max 0.9480
_exptl_absorpt_correction_T_min 0.9204
_exptl_absorpt_correction_type multi-scan
_exptl_absorpt_process_details
;
multi-scan with SADABS  (Bruker-AXS, 2003)
;
_exptl_crystal_colour red
_exptl_crystal_density_diffrn 1.349
_exptl_crystal_density_method none
_exptl_crystal_description plate
_exptl_crystal_F_000 1240
_exptl_crystal_size_max 0.25
_exptl_crystal_size_mid 0.23
_exptl_crystal_size_min 0.16
_refine_diff_density_max 0.671
_refine_diff_density_min -0.627
_refine_diff_density_rms 0.100
_refine_ls_extinction_method none
_refine_ls_goodness_of_fit_ref 1.001
_refine_ls_hydrogen_treatment constr
_refine_ls_matrix_type full
_refine_ls_number_parameters 378
_refine_ls_number_reflns 5646
_refine_ls_number_restraints 0
_refine_ls_restrained_S_all 1.001
_refine_ls_R_factor_all 0.1311
_refine_ls_R_factor_gt 0.0772
_refine_ls_shift/su_max 0.000
_refine_ls_shift/su_mean 0.000
_refine_ls_structure_factor_coef Fsqd
_refine_ls_weighting_details 'calc w=1/[\s^2^(Fo^2^)+(0.0822P)^2^+6.6452P] where P=(Fo^2^+2Fc^2^)/3'
_refine_ls_weighting_scheme calc
_refine_ls_wR_factor_gt 0.1730
_refine_ls_wR_factor_ref 0.1854
_reflns_number_gt 3518
_reflns_number_total 5646
_reflns_threshold_expression >2sigma(I)
_cod_data_source_file ja0650293si20060720_043741.cif
_cod_data_source_block stahl46
_cod_original_cell_volume 2883.0(16)
_cod_database_code 4109064

loop_
_symmetry_equiv_pos_as_xyz
'x, y, z'
'-x+1/2, y+1/2, -z+1/2'
'-x, -y, -z'
'x-1/2, -y-1/2, z-1/2'

loop_
_atom_site_label
_atom_site_type_symbol
_atom_site_fract_x
_atom_site_fract_y
_atom_site_fract_z
_atom_site_U_iso_or_equiv
_atom_site_adp_type
_atom_site_occupancy
_atom_site_symmetry_multiplicity
_atom_site_calc_flag
_atom_site_refinement_flags
Ti Ti 0.28499(5) 0.48883(9) 0.04779(4) 0.0106(2) Uani 1 1 d .
O1 O 0.15459(18) 0.4484(3) 0.03210(14) 0.0131(7) Uani 1 1 d .
O2 O 0.36654(18) 0.5951(3) 0.00416(14) 0.0137(7) Uani 1 1 d .
O3 O 0.28990(19) 0.6498(3) 0.10932(15) 0.0154(7) Uani 1 1 d .
N1 N 0.2089(2) 0.3780(4) -0.04476(18) 0.0145(8) Uani 1 1 d .
N2 N 0.2347(2) 0.6834(4) -0.02099(18) 0.0130(8) Uani 1 1 d .
N3 N 0.3024(2) 0.8642(4) 0.17726(18) 0.0167(9) Uani 1 1 d .
C1 C 0.2972(3) 0.2880(5) 0.1286(2) 0.0118(9) Uani 1 1 d .
C2 C 0.3698(3) 0.3840(5) 0.1527(2) 0.0154(10) Uani 1 1 d .
C3 C 0.4194(3) 0.3770(5) 0.1083(2) 0.0146(10) Uani 1 1 d .
C4 C 0.3792(3) 0.2720(5) 0.0583(2) 0.0158(10) Uani 1 1 d .
C5 C 0.3032(3) 0.2175(5) 0.0712(2) 0.0135(10) Uani 1 1 d .
C6 C 0.2270(3) 0.2563(6) 0.1602(2) 0.0187(11) Uani 1 1 d .
H6A H 0.2298 0.1479 0.1738 0.028 Uiso 1 1 calc R
H6B H 0.1705 0.2775 0.1290 0.028 Uiso 1 1 calc R
H6C H 0.2354 0.3232 0.1984 0.028 Uiso 1 1 calc R
C7 C 0.3951(3) 0.4710(5) 0.2156(2) 0.0202(11) Uani 1 1 d .
H7A H 0.3441 0.4876 0.2302 0.030 Uiso 1 1 calc R
H7B H 0.4198 0.5711 0.2092 0.030 Uiso 1 1 calc R
H7C H 0.4381 0.4113 0.2484 0.030 Uiso 1 1 calc R
C8 C 0.5041(3) 0.4573(5) 0.1169(2) 0.0194(11) Uani 1 1 d .
H8A H 0.5497 0.4028 0.1498 0.029 Uiso 1 1 calc R
H8B H 0.5001 0.5640 0.1310 0.029 Uiso 1 1 calc R
H8C H 0.5177 0.4575 0.0755 0.029 Uiso 1 1 calc R
C9 C 0.4132(3) 0.2198(5) 0.0043(2) 0.0167(10) Uani 1 1 d .
H9A H 0.4470 0.3032 -0.0071 0.025 Uiso 1 1 calc R
H9B H 0.3647 0.1932 -0.0338 0.025 Uiso 1 1 calc R
H9C H 0.4500 0.1288 0.0183 0.025 Uiso 1 1 calc R
C10 C 0.2433(3) 0.0932(5) 0.0355(2) 0.0212(11) Uani 1 1 d .
H10A H 0.2535 -0.0016 0.0616 0.032 Uiso 1 1 calc R
H10B H 0.2537 0.0734 -0.0063 0.032 Uiso 1 1 calc R
H10C H 0.1833 0.1267 0.0280 0.032 Uiso 1 1 calc R
C11 C 0.1392(3) 0.3976(5) -0.0270(2) 0.0144(10) Uani 1 1 d .
C12 C 0.0465(3) 0.3743(6) -0.0665(2) 0.0165(10) Uani 1 1 d .
H12A H 0.0414 0.3831 -0.1129 0.025 Uiso 1 1 calc R
H12B H 0.0104 0.4533 -0.0547 0.025 Uiso 1 1 calc R
H12C H 0.0273 0.2715 -0.0576 0.025 Uiso 1 1 calc R
C13 C 0.2124(3) 0.3166(5) -0.1044(2) 0.0135(10) Uani 1 1 d .
C14 C 0.2713(3) 0.3768(5) -0.1339(2) 0.0156(10) Uani 1 1 d .
H14 H 0.3057 0.4631 -0.1146 0.019 Uiso 1 1 calc R
C15 C 0.2806(3) 0.3139(5) -0.1904(2) 0.0189(11) Uani 1 1 d .
H15 H 0.3220 0.3558 -0.2091 0.023 Uiso 1 1 calc R
C16 C 0.2300(3) 0.1903(5) -0.2200(2) 0.0203(11) Uani 1 1 d .
H16 H 0.2348 0.1498 -0.2598 0.024 Uiso 1 1 calc R
C17 C 0.1725(3) 0.1265(5) -0.1913(2) 0.0177(10) Uani 1 1 d .
H17 H 0.1389 0.0397 -0.2108 0.021 Uiso 1 1 calc R
C18 C 0.1630(3) 0.1875(5) -0.1339(2) 0.0156(10) Uani 1 1 d .
H18 H 0.1232 0.1422 -0.1146 0.019 Uiso 1 1 calc R
C19 C 0.3101(3) 0.6950(5) -0.0303(2) 0.0133(10) Uani 1 1 d .
C20 C 0.3374(3) 0.8085(6) -0.0730(2) 0.0207(11) Uani 1 1 d .
H20A H 0.2890 0.8771 -0.0938 0.031 Uiso 1 1 calc R
H20B H 0.3551 0.7527 -0.1066 0.031 Uiso 1 1 calc R
H20C H 0.3860 0.8700 -0.0467 0.031 Uiso 1 1 calc R
C21 C 0.1570(3) 0.7470(5) -0.0612(2) 0.0154(10) Uani 1 1 d .
C22 C 0.1321(3) 0.7307(6) -0.1281(2) 0.0235(11) Uani 1 1 d .
H22 H 0.1700 0.6826 -0.1485 0.028 Uiso 1 1 calc R
C23 C 0.0519(3) 0.7841(6) -0.1660(3) 0.0285(13) Uani 1 1 d .
H23 H 0.0356 0.7730 -0.2120 0.034 Uiso 1 1 calc R
C24 C -0.0034(3) 0.8529(6) -0.1368(3) 0.0293(13) Uani 1 1 d .
H24 H -0.0578 0.8904 -0.1627 0.035 Uiso 1 1 calc R
C25 C 0.0197(3) 0.8675(6) -0.0705(3) 0.0276(13) Uani 1 1 d .
H25 H -0.0193 0.9143 -0.0508 0.033 Uiso 1 1 calc R
C26 C 0.0993(3) 0.8151(6) -0.0317(2) 0.0211(11) Uani 1 1 d .
H26 H 0.1146 0.8251 0.0143 0.025 Uiso 1 1 calc R
C27 C 0.2621(3) 0.7480(5) 0.1455(2) 0.0135(10) Uani 1 1 d .
C28 C 0.1755(3) 0.7078(6) 0.1529(2) 0.0254(12) Uani 1 1 d .
H28A H 0.1821 0.6239 0.1846 0.038 Uiso 1 1 calc R
H28B H 0.1368 0.6745 0.1108 0.038 Uiso 1 1 calc R
H28C H 0.1511 0.7987 0.1682 0.038 Uiso 1 1 calc R
C29 C 0.3872(3) 0.9090(5) 0.1772(2) 0.0157(10) Uani 1 1 d .
C30 C 0.4295(3) 1.0079(6) 0.2271(2) 0.0240(11) Uani 1 1 d .
H30 H 0.4017 1.0388 0.2582 0.029 Uiso 1 1 calc R
C31 C 0.5116(3) 1.0625(6) 0.2326(2) 0.0280(12) Uani 1 1 d .
H31 H 0.5389 1.1313 0.2669 0.034 Uiso 1 1 calc R
C32 C 0.5543(3) 1.0179(6) 0.1886(2) 0.0235(11) Uani 1 1 d .
H32 H 0.6110 1.0543 0.1929 0.028 Uiso 1 1 calc R
C33 C 0.5135(3) 0.9202(6) 0.1389(2) 0.0225(11) Uani 1 1 d .
H33 H 0.5426 0.8878 0.1088 0.027 Uiso 1 1 calc R
C34 C 0.4292(3) 0.8673(5) 0.1317(2) 0.0169(10) Uani 1 1 d .
H34 H 0.4009 0.8033 0.0958 0.020 Uiso 1 1 calc R

loop_
_atom_site_aniso_label
_atom_site_aniso_U_11
_atom_site_aniso_U_22
_atom_site_aniso_U_33
_atom_site_aniso_U_23
_atom_site_aniso_U_13
_atom_site_aniso_U_12
Ti 0.0050(4) 0.0160(4) 0.0104(4) -0.0007(3) 0.0017(3) -0.0017(3)
O1 0.0086(15) 0.0169(16) 0.0132(17) -0.0003(13) 0.0024(13) -0.0026(12)
O2 0.0057(14) 0.0202(17) 0.0151(17) 0.0034(14) 0.0028(13) 0.0006(13)
O3 0.0124(16) 0.0186(17) 0.0140(17) -0.0047(14) 0.0021(14) -0.0037(13)
N1 0.0080(18) 0.022(2) 0.012(2) -0.0017(17) 0.0000(16) -0.0033(16)
N2 0.0080(18) 0.016(2) 0.016(2) 0.0006(16) 0.0045(16) 0.0001(15)
N3 0.0083(19) 0.023(2) 0.017(2) -0.0024(17) 0.0022(17) -0.0025(16)
C1 0.009(2) 0.014(2) 0.012(2) 0.0053(19) 0.0026(18) 0.0012(18)
C2 0.011(2) 0.021(3) 0.010(2) 0.0014(19) -0.0036(19) 0.0014(19)
C3 0.007(2) 0.019(2) 0.016(2) 0.0026(19) 0.0002(19) -0.0001(18)
C4 0.015(2) 0.015(2) 0.017(2) 0.009(2) 0.005(2) 0.0085(19)
C5 0.012(2) 0.012(2) 0.012(2) 0.0055(19) -0.0042(18) 0.0031(18)
C6 0.016(2) 0.022(3) 0.020(3) 0.002(2) 0.009(2) -0.003(2)
C7 0.018(2) 0.020(3) 0.020(3) -0.002(2) 0.001(2) -0.001(2)
C8 0.012(2) 0.026(3) 0.020(3) 0.005(2) 0.004(2) 0.002(2)
C9 0.008(2) 0.019(2) 0.021(3) -0.001(2) 0.001(2) 0.0024(19)
C10 0.018(3) 0.019(3) 0.024(3) 0.001(2) 0.002(2) -0.002(2)
C11 0.014(2) 0.014(2) 0.013(2) 0.0030(19) 0.0008(19) -0.0013(19)
C12 0.006(2) 0.029(3) 0.013(2) -0.005(2) 0.0014(19) -0.0035(19)
C13 0.009(2) 0.016(2) 0.014(2) 0.0057(19) 0.0017(19) 0.0064(18)
C14 0.012(2) 0.013(2) 0.022(3) 0.0016(19) 0.005(2) -0.0009(18)
C15 0.017(2) 0.021(3) 0.021(3) 0.007(2) 0.010(2) 0.004(2)
C16 0.029(3) 0.021(3) 0.013(2) -0.004(2) 0.008(2) 0.003(2)
C17 0.020(3) 0.014(2) 0.017(3) -0.0052(19) 0.002(2) -0.003(2)
C18 0.008(2) 0.020(2) 0.018(3) 0.002(2) 0.0007(19) 0.0007(19)
C19 0.011(2) 0.017(2) 0.010(2) -0.0024(19) 0.0008(19) -0.0020(19)
C20 0.018(2) 0.025(3) 0.022(3) 0.004(2) 0.010(2) 0.003(2)
C21 0.011(2) 0.012(2) 0.021(3) 0.006(2) 0.002(2) -0.0017(18)
C22 0.020(3) 0.024(3) 0.024(3) -0.002(2) 0.004(2) -0.001(2)
C23 0.020(3) 0.035(3) 0.029(3) 0.011(3) 0.004(2) -0.005(2)
C24 0.014(3) 0.040(3) 0.031(3) 0.018(3) 0.001(2) -0.002(2)
C25 0.019(3) 0.034(3) 0.033(3) 0.010(2) 0.014(2) 0.003(2)
C26 0.015(2) 0.025(3) 0.025(3) 0.005(2) 0.009(2) 0.003(2)
C27 0.005(2) 0.023(2) 0.011(2) -0.001(2) -0.0001(18) -0.0016(19)
C28 0.016(3) 0.037(3) 0.026(3) -0.005(2) 0.009(2) -0.005(2)
C29 0.015(2) 0.013(2) 0.019(3) 0.0003(19) 0.004(2) 0.0033(19)
C30 0.024(3) 0.029(3) 0.021(3) -0.006(2) 0.010(2) -0.005(2)
C31 0.027(3) 0.034(3) 0.019(3) -0.005(2) 0.001(2) -0.017(2)
C32 0.013(2) 0.030(3) 0.029(3) 0.004(2) 0.008(2) -0.004(2)
C33 0.020(3) 0.025(3) 0.026(3) -0.003(2) 0.011(2) 0.000(2)
C34 0.016(2) 0.018(2) 0.016(2) -0.009(2) 0.004(2) -0.0070(19)

loop_
_atom_type_symbol
_atom_type_description
_atom_type_scat_dispersion_real
_atom_type_scat_dispersion_imag
_atom_type_scat_source
C C 0.0033 0.0016 'International Tables Vol C Tables 4.2.6.8 and 6.1.1.4'
H H 0.0000 0.0000 'International Tables Vol C Tables 4.2.6.8 and 6.1.1.4'
N N 0.0061 0.0033 'International Tables Vol C Tables 4.2.6.8 and 6.1.1.4'
O O 0.0106 0.0060 'International Tables Vol C Tables 4.2.6.8 and 6.1.1.4'
Ti Ti 0.2776 0.4457 'International Tables Vol C Tables 4.2.6.8 and 6.1.1.4'

loop_
_geom_angle_atom_site_label_1
_geom_angle_atom_site_label_2
_geom_angle_atom_site_label_3
_geom_angle
O3 Ti O2 95.20(13)
O3 Ti O1 93.85(12)
O2 Ti O1 140.06(12)
O3 Ti N1 146.52(14)
O2 Ti N1 92.58(13)
O1 Ti N1 60.82(12)
O3 Ti N2 80.88(14)
O2 Ti N2 61.09(12)
O1 Ti N2 82.22(12)
N1 Ti N2 74.61(14)
O3 Ti C4 127.87(15)
O2 Ti C4 85.09(14)
O1 Ti C4 118.47(14)
N1 Ti C4 85.18(15)
N2 Ti C4 138.93(14)
O3 Ti C3 94.23(15)
O2 Ti C3 79.80(14)
O1 Ti C3 138.07(14)
N1 Ti C3 119.21(15)
N2 Ti C3 139.70(14)
C4 Ti C3 34.37(15)
O3 Ti C5 126.25(14)
O2 Ti C5 118.55(14)
O1 Ti C5 85.71(13)
N1 Ti C5 76.56(14)
N2 Ti C5 151.08(14)
C4 Ti C5 34.52(15)
C3 Ti C5 56.89(15)
O3 Ti C1 92.74(14)
O2 Ti C1 136.25(13)
O1 Ti C1 81.85(13)
N1 Ti C1 103.82(15)
N2 Ti C1 162.38(14)
C4 Ti C1 56.95(15)
C3 Ti C1 56.72(14)
C5 Ti C1 33.90(15)
O3 Ti C2 74.51(14)
O2 Ti C2 109.06(14)
O1 Ti C2 110.85(14)
N1 Ti C2 132.71(15)
N2 Ti C2 152.64(15)
C4 Ti C2 56.75(15)
C3 Ti C2 34.22(15)
C5 Ti C2 56.15(15)
C1 Ti C2 33.63(15)
O3 Ti C11 120.18(14)
O2 Ti C11 116.80(13)
O1 Ti C11 30.29(13)
N1 Ti C11 30.71(13)
N2 Ti C11 74.19(13)
C4 Ti C11 105.27(15)
C3 Ti C11 137.91(15)
C5 Ti C11 82.17(14)
C1 Ti C11 95.39(14)
C2 Ti C11 128.97(15)
O3 Ti C19 88.00(14)
O2 Ti C19 30.66(12)
O1 Ti C19 111.30(13)
N1 Ti C19 82.32(14)
N2 Ti C19 30.43(13)
C4 Ti C19 112.80(15)
C3 Ti C19 110.04(14)
C5 Ti C19 141.61(15)
C1 Ti C19 166.75(14)
C2 Ti C19 135.12(14)
C11 Ti C19 95.65(14)
C11 O1 Ti 96.2(3)
C19 O2 Ti 96.7(2)
C27 O3 Ti 158.3(3)
C11 N1 C13 126.1(4)
C11 N1 Ti 88.9(3)
C13 N1 Ti 144.9(3)
C19 N2 C21 125.8(4)
C19 N2 Ti 89.1(3)
C21 N2 Ti 141.7(3)
C27 N3 C29 123.5(4)
C5 C1 C2 108.2(4)
C5 C1 C6 125.0(4)
C2 C1 C6 126.7(4)
C5 C1 Ti 72.1(2)
C2 C1 Ti 74.0(3)
C6 C1 Ti 122.6(3)
C1 C2 C3 107.7(4)
C1 C2 C7 127.4(4)
C3 C2 C7 124.8(4)
C1 C2 Ti 72.4(2)
C3 C2 Ti 70.7(2)
C7 C2 Ti 125.3(3)
C4 C3 C2 108.3(4)
C4 C3 C8 126.3(4)
C2 C3 C8 125.2(4)
C4 C3 Ti 72.8(2)
C2 C3 Ti 75.1(2)
C8 C3 Ti 122.3(3)
C3 C4 C5 107.3(4)
C3 C4 C9 126.4(4)
C5 C4 C9 126.2(4)
C3 C4 Ti 72.8(3)
C5 C4 Ti 73.2(2)
C9 C4 Ti 122.4(3)
C1 C5 C4 108.5(4)
C1 C5 C10 123.8(4)
C4 C5 C10 127.4(4)
C1 C5 Ti 74.0(2)
C4 C5 Ti 72.3(2)
C10 C5 Ti 125.0(3)
C1 C6 H6A 109.5
C1 C6 H6B 109.5
H6A C6 H6B 109.5
C1 C6 H6C 109.5
H6A C6 H6C 109.5
H6B C6 H6C 109.5
C2 C7 H7A 109.5
C2 C7 H7B 109.5
H7A C7 H7B 109.5
C2 C7 H7C 109.5
H7A C7 H7C 109.5
H7B C7 H7C 109.5
C3 C8 H8A 109.5
C3 C8 H8B 109.5
H8A C8 H8B 109.5
C3 C8 H8C 109.5
H8A C8 H8C 109.5
H8B C8 H8C 109.5
C4 C9 H9A 109.5
C4 C9 H9B 109.5
H9A C9 H9B 109.5
C4 C9 H9C 109.5
H9A C9 H9C 109.5
H9B C9 H9C 109.5
C5 C10 H10A 109.5
C5 C10 H10B 109.5
H10A C10 H10B 109.5
C5 C10 H10C 109.5
H10A C10 H10C 109.5
H10B C10 H10C 109.5
O1 C11 N1 113.5(4)
O1 C11 C12 117.9(4)
N1 C11 C12 128.5(4)
O1 C11 Ti 53.6(2)
N1 C11 Ti 60.4(2)
C12 C11 Ti 168.1(3)
C11 C12 H12A 109.5
C11 C12 H12B 109.5
H12A C12 H12B 109.5
C11 C12 H12C 109.5
H12A C12 H12C 109.5
H12B C12 H12C 109.5
C14 C13 N1 119.5(4)
C14 C13 C18 117.8(4)
N1 C13 C18 122.6(4)
C15 C14 C13 121.4(4)
C15 C14 H14 119.3
C13 C14 H14 119.3
C14 C15 C16 120.3(4)
C14 C15 H15 119.8
C16 C15 H15 119.8
C17 C16 C15 119.4(4)
C17 C16 H16 120.3
C15 C16 H16 120.3
C16 C17 C18 120.8(4)
C16 C17 H17 119.6
C18 C17 H17 119.6
C17 C18 C13 120.1(4)
C17 C18 H18 119.9
C13 C18 H18 119.9
N2 C19 O2 113.1(4)
N2 C19 C20 127.4(4)
O2 C19 C20 119.5(4)
N2 C19 Ti 60.4(2)
O2 C19 Ti 52.6(2)
C20 C19 Ti 172.1(3)
C19 C20 H20A 109.5
C19 C20 H20B 109.5
H20A C20 H20B 109.5
C19 C20 H20C 109.5
H20A C20 H20C 109.5
H20B C20 H20C 109.5
C22 C21 C26 119.0(4)
C22 C21 N2 122.0(4)
C26 C21 N2 118.7(4)
C21 C22 C23 120.7(5)
C21 C22 H22 119.7
C23 C22 H22 119.7
C24 C23 C22 119.9(5)
C24 C23 H23 120.1
C22 C23 H23 120.1
C25 C24 C23 120.2(5)
C25 C24 H24 119.9
C23 C24 H24 119.9
C24 C25 C26 121.0(5)
C24 C25 H25 119.5
C26 C25 H25 119.5
C25 C26 C21 119.3(5)
C25 C26 H26 120.4
C21 C26 H26 120.4
N3 C27 O3 127.6(4)
N3 C27 C28 118.1(4)
O3 C27 C28 114.1(4)
C27 C28 H28A 109.5
C27 C28 H28B 109.5
H28A C28 H28B 109.5
C27 C28 H28C 109.5
H28A C28 H28C 109.5
H28B C28 H28C 109.5
C30 C29 C34 118.1(4)
C30 C29 N3 115.0(4)
C34 C29 N3 126.9(4)
C31 C30 C29 121.3(5)
C31 C30 H30 119.4
C29 C30 H30 119.4
C32 C31 C30 120.7(5)
C32 C31 H31 119.6
C30 C31 H31 119.6
C33 C32 C31 118.9(4)
C33 C32 H32 120.6
C31 C32 H32 120.6
C32 C33 C34 121.1(4)
C32 C33 H33 119.5
C34 C33 H33 119.5
C29 C34 C33 119.9(4)
C29 C34 H34 120.0
C33 C34 H34 120.0

loop_
_geom_bond_atom_site_label_1
_geom_bond_atom_site_label_2
_geom_bond_distance
Ti O3 1.907(3)
Ti O2 2.052(3)
Ti O1 2.070(3)
Ti N1 2.225(4)
Ti N2 2.231(4)
Ti C4 2.388(4)
Ti C3 2.388(4)
Ti C5 2.400(4)
Ti C1 2.424(4)
Ti C2 2.444(4)
Ti C11 2.558(4)
Ti C19 2.564(5)
O1 C11 1.298(5)
O2 C19 1.316(5)
O3 C27 1.319(5)
N1 C11 1.307(6)
N1 C13 1.407(6)
N2 C19 1.299(5)
N2 C21 1.411(5)
N3 C27 1.281(6)
N3 C29 1.428(6)
C1 C5 1.407(6)
C1 C2 1.408(6)
C1 C6 1.514(6)
C2 C3 1.422(6)
C2 C7 1.494(6)
C3 C4 1.411(6)
C3 C8 1.500(6)
C4 C5 1.421(6)
C4 C9 1.497(6)
C5 C10 1.499(6)
C6 H6A 0.9800
C6 H6B 0.9800
C6 H6C 0.9800
C7 H7A 0.9800
C7 H7B 0.9800
C7 H7C 0.9800
C8 H8A 0.9800
C8 H8B 0.9800
C8 H8C 0.9800
C9 H9A 0.9800
C9 H9B 0.9800
C9 H9C 0.9800
C10 H10A 0.9800
C10 H10B 0.9800
C10 H10C 0.9800
C11 C12 1.505(6)
C12 H12A 0.9800
C12 H12B 0.9800
C12 H12C 0.9800
C13 C14 1.393(6)
C13 C18 1.411(6)
C14 C15 1.382(6)
C14 H14 0.9500
C15 C16 1.383(7)
C15 H15 0.9500
C16 C17 1.379(6)
C16 H16 0.9500
C17 C18 1.392(6)
C17 H17 0.9500
C18 H18 0.9500
C19 C20 1.500(6)
C20 H20A 0.9800
C20 H20B 0.9800
C20 H20C 0.9800
C21 C22 1.384(7)
C21 C26 1.406(6)
C22 C23 1.392(7)
C22 H22 0.9500
C23 C24 1.374(7)
C23 H23 0.9500
C24 C25 1.369(7)
C24 H24 0.9500
C25 C26 1.390(7)
C25 H25 0.9500
C26 H26 0.9500
C27 C28 1.500(6)
C28 H28A 0.9800
C28 H28B 0.9800
C28 H28C 0.9800
C29 C30 1.385(7)
C29 C34 1.397(6)
C30 C31 1.384(7)
C30 H30 0.9500
C31 C32 1.382(7)
C31 H31 0.9500
C32 C33 1.371(7)
C32 H32 0.9500
C33 C34 1.405(6)
C33 H33 0.9500
C34 H34 0.9500

loop_
_geom_torsion_atom_site_label_1
_geom_torsion_atom_site_label_2
_geom_torsion_atom_site_label_3
_geom_torsion_atom_site_label_4
_geom_torsion
O3 Ti O1 C11 152.1(3)
O2 Ti O1 C11 49.3(3)
N1 Ti O1 C11 -4.8(2)
N2 Ti O1 C11 71.9(3)
C4 Ti O1 C11 -70.5(3)
C3 Ti O1 C11 -107.2(3)
C5 Ti O1 C11 -81.8(3)
C1 Ti O1 C11 -115.7(3)
C2 Ti O1 C11 -133.0(3)
C19 Ti O1 C11 62.7(3)
O3 Ti O2 C19 -77.2(3)
O1 Ti O2 C19 25.2(3)
N1 Ti O2 C19 70.2(3)
N2 Ti O2 C19 -0.6(2)
C4 Ti O2 C19 155.2(3)
C3 Ti O2 C19 -170.5(3)
C5 Ti O2 C19 146.3(2)
C1 Ti O2 C19 -176.6(2)
C2 Ti O2 C19 -152.6(2)
C11 Ti O2 C19 50.5(3)
O2 Ti O3 C27 138.7(8)
O1 Ti O3 C27 -2.3(8)
N1 Ti O3 C27 36.1(9)
N2 Ti O3 C27 79.2(8)
C4 Ti O3 C27 -133.4(8)
C3 Ti O3 C27 -141.1(8)
C5 Ti O3 C27 -89.8(8)
C1 Ti O3 C27 -84.3(8)
C2 Ti O3 C27 -112.9(8)
C11 Ti O3 C27 13.5(8)
C19 Ti O3 C27 108.9(8)
O3 Ti N1 C11 -40.4(4)
O2 Ti N1 C11 -143.9(3)
O1 Ti N1 C11 4.8(2)
N2 Ti N1 C11 -84.8(3)
C4 Ti N1 C11 131.3(3)
C3 Ti N1 C11 136.4(3)
C5 Ti N1 C11 97.4(3)
C1 Ti N1 C11 77.0(3)
C2 Ti N1 C11 97.0(3)
C19 Ti N1 C11 -114.9(3)
O3 Ti N1 C13 134.6(5)
O2 Ti N1 C13 31.2(5)
O1 Ti N1 C13 179.8(5)
N2 Ti N1 C13 90.2(5)
C4 Ti N1 C13 -53.7(5)
C3 Ti N1 C13 -48.6(5)
C5 Ti N1 C13 -87.6(5)
C1 Ti N1 C13 -107.9(5)
C2 Ti N1 C13 -87.9(5)
C11 Ti N1 C13 175.1(7)
C19 Ti N1 C13 60.2(5)
O3 Ti N2 C19 101.8(3)
O2 Ti N2 C19 0.6(2)
O1 Ti N2 C19 -163.0(3)
N1 Ti N2 C19 -101.3(3)
C4 Ti N2 C19 -37.9(4)
C3 Ti N2 C19 16.0(4)
C5 Ti N2 C19 -96.8(4)
C1 Ti N2 C19 171.5(4)
C2 Ti N2 C19 75.8(4)
C11 Ti N2 C19 -133.2(3)
O3 Ti N2 C21 -100.5(5)
O2 Ti N2 C21 158.4(5)
O1 Ti N2 C21 -5.3(5)
N1 Ti N2 C21 56.5(5)
C4 Ti N2 C21 119.9(5)
C3 Ti N2 C21 173.8(4)
C5 Ti N2 C21 60.9(6)
C1 Ti N2 C21 -30.7(8)
C2 Ti N2 C21 -126.5(5)
C11 Ti N2 C21 24.6(5)
C19 Ti N2 C21 157.8(6)
O3 Ti C1 C5 -172.0(3)
O2 Ti C1 C5 -71.6(3)
O1 Ti C1 C5 94.5(3)
N1 Ti C1 C5 37.3(3)
N2 Ti C1 C5 119.9(5)
C4 Ti C1 C5 -37.4(3)
C3 Ti C1 C5 -78.8(3)
C2 Ti C1 C5 -115.7(4)
C11 Ti C1 C5 67.3(3)
C19 Ti C1 C5 -79.1(7)
O3 Ti C1 C2 -56.3(3)
O2 Ti C1 C2 44.1(3)
O1 Ti C1 C2 -149.8(3)
N1 Ti C1 C2 153.0(3)
N2 Ti C1 C2 -124.4(5)
C4 Ti C1 C2 78.3(3)
C3 Ti C1 C2 37.0(3)
C5 Ti C1 C2 115.7(4)
C11 Ti C1 C2 -177.0(3)
C19 Ti C1 C2 36.6(7)
O3 Ti C1 C6 67.4(3)
O2 Ti C1 C6 167.8(3)
O1 Ti C1 C6 -26.1(3)
N1 Ti C1 C6 -83.3(4)
N2 Ti C1 C6 -0.7(7)
C4 Ti C1 C6 -158.0(4)
C3 Ti C1 C6 160.6(4)
C5 Ti C1 C6 -120.6(5)
C2 Ti C1 C6 123.7(5)
C11 Ti C1 C6 -53.3(4)
C19 Ti C1 C6 160.3(5)
C5 C1 C2 C3 2.2(5)
C6 C1 C2 C3 178.6(4)
Ti C1 C2 C3 -62.3(3)
C5 C1 C2 C7 -174.1(4)
C6 C1 C2 C7 2.3(7)
Ti C1 C2 C7 121.4(5)
C5 C1 C2 Ti 64.5(3)
C6 C1 C2 Ti -119.1(4)
O3 Ti C2 C1 120.4(3)
O2 Ti C2 C1 -149.4(2)
O1 Ti C2 C1 32.2(3)
N1 Ti C2 C1 -36.8(3)
N2 Ti C2 C1 147.1(3)
C4 Ti C2 C1 -78.9(3)
C3 Ti C2 C1 -116.7(4)
C5 Ti C2 C1 -37.2(3)
C11 Ti C2 C1 3.9(3)
C19 Ti C2 C1 -168.8(2)
O3 Ti C2 C3 -122.9(3)
O2 Ti C2 C3 -32.7(3)
O1 Ti C2 C3 148.8(2)
N1 Ti C2 C3 79.8(3)
N2 Ti C2 C3 -96.3(4)
C4 Ti C2 C3 37.7(3)
C5 Ti C2 C3 79.4(3)
C1 Ti C2 C3 116.7(4)
C11 Ti C2 C3 120.5(3)
C19 Ti C2 C3 -52.2(3)
O3 Ti C2 C7 -3.3(3)
O2 Ti C2 C7 86.9(4)
O1 Ti C2 C7 -91.6(4)
N1 Ti C2 C7 -160.6(3)
N2 Ti C2 C7 23.3(6)
C4 Ti C2 C7 157.3(4)
C3 Ti C2 C7 119.6(5)
C5 Ti C2 C7 -161.0(4)
C1 Ti C2 C7 -123.7(5)
C11 Ti C2 C7 -119.9(4)
C19 Ti C2 C7 67.4(4)
C1 C2 C3 C4 -2.4(5)
C7 C2 C3 C4 174.1(4)
Ti C2 C3 C4 -65.8(3)
C1 C2 C3 C8 -177.4(4)
C7 C2 C3 C8 -0.9(7)
Ti C2 C3 C8 119.2(4)
C1 C2 C3 Ti 63.4(3)
C7 C2 C3 Ti -120.2(4)
O3 Ti C3 C4 169.2(3)
O2 Ti C3 C4 -96.3(3)
O1 Ti C3 C4 68.6(3)
N1 Ti C3 C4 -9.0(3)
N2 Ti C3 C4 -109.9(3)
C5 Ti C3 C4 37.9(2)
C1 Ti C3 C4 78.7(3)
C2 Ti C3 C4 115.0(4)
C11 Ti C3 C4 22.7(4)
C19 Ti C3 C4 -101.4(3)
O3 Ti C3 C2 54.2(3)
O2 Ti C3 C2 148.7(3)
O1 Ti C3 C2 -46.4(3)
N1 Ti C3 C2 -124.0(3)
N2 Ti C3 C2 135.1(3)
C4 Ti C3 C2 -115.0(4)
C5 Ti C3 C2 -77.1(3)
C1 Ti C3 C2 -36.3(3)
C11 Ti C3 C2 -92.3(3)
C19 Ti C3 C2 143.6(3)
O3 Ti C3 C8 -68.3(4)
O2 Ti C3 C8 26.2(4)
O1 Ti C3 C8 -168.8(3)
N1 Ti C3 C8 113.5(4)
N2 Ti C3 C8 12.6(5)
C4 Ti C3 C8 122.5(5)
C5 Ti C3 C8 160.4(4)
C1 Ti C3 C8 -158.8(4)
C2 Ti C3 C8 -122.5(5)
C11 Ti C3 C8 145.2(3)
C19 Ti C3 C8 21.1(4)
C2 C3 C4 C5 1.6(5)
C8 C3 C4 C5 176.6(4)
Ti C3 C4 C5 -65.6(3)
C2 C3 C4 C9 -174.8(4)
C8 C3 C4 C9 0.1(7)
Ti C3 C4 C9 117.9(4)
C2 C3 C4 Ti 67.3(3)
C8 C3 C4 Ti -117.8(4)
O3 Ti C4 C3 -13.7(3)
O2 Ti C4 C3 79.1(3)
O1 Ti C4 C3 -134.9(2)
N1 Ti C4 C3 172.1(3)
N2 Ti C4 C3 112.2(3)
C5 Ti C4 C3 -114.7(4)
C1 Ti C4 C3 -78.0(3)
C2 Ti C4 C3 -37.5(3)
C11 Ti C4 C3 -164.5(3)
C19 Ti C4 C3 92.5(3)
O3 Ti C4 C5 101.0(3)
O2 Ti C4 C5 -166.2(3)
O1 Ti C4 C5 -20.2(3)
N1 Ti C4 C5 -73.2(3)
N2 Ti C4 C5 -133.0(3)
C3 Ti C4 C5 114.7(4)
C1 Ti C4 C5 36.7(2)
C2 Ti C4 C5 77.2(3)
C11 Ti C4 C5 -49.7(3)
C19 Ti C4 C5 -152.8(2)
O3 Ti C4 C9 -136.3(3)
O2 Ti C4 C9 -43.5(4)
O1 Ti C4 C9 102.4(4)
N1 Ti C4 C9 49.5(4)
N2 Ti C4 C9 -10.4(5)
C3 Ti C4 C9 -122.6(5)
C5 Ti C4 C9 122.7(5)
C1 Ti C4 C9 159.4(4)
C2 Ti C4 C9 -160.2(4)
C11 Ti C4 C9 72.9(4)
C19 Ti C4 C9 -30.1(4)
C2 C1 C5 C4 -1.2(5)
C6 C1 C5 C4 -177.7(4)
Ti C1 C5 C4 64.5(3)
C2 C1 C5 C10 172.6(4)
C6 C1 C5 C10 -3.9(7)
Ti C1 C5 C10 -121.7(4)
C2 C1 C5 Ti -65.7(3)
C6 C1 C5 Ti 117.8(4)
C3 C4 C5 C1 -0.3(5)
C9 C4 C5 C1 176.2(4)
Ti C4 C5 C1 -65.6(3)
C3 C4 C5 C10 -173.8(4)
C9 C4 C5 C10 2.7(7)
Ti C4 C5 C10 120.9(4)
C3 C4 C5 Ti 65.4(3)
C9 C4 C5 Ti -118.2(4)
O3 Ti C5 C1 9.9(3)
O2 Ti C5 C1 131.7(2)
O1 Ti C5 C1 -81.8(2)
N1 Ti C5 C1 -142.8(3)
N2 Ti C5 C1 -147.2(3)
C4 Ti C5 C1 116.0(4)
C3 Ti C5 C1 78.2(3)
C2 Ti C5 C1 36.9(2)
C11 Ti C5 C1 -112.0(3)
C19 Ti C5 C1 158.8(2)
O3 Ti C5 C4 -106.1(3)
O2 Ti C5 C4 15.7(3)
O1 Ti C5 C4 162.3(3)
N1 Ti C5 C4 101.3(3)
N2 Ti C5 C4 96.9(4)
C3 Ti C5 C4 -37.8(3)
C1 Ti C5 C4 -116.0(4)
C2 Ti C5 C4 -79.1(3)
C11 Ti C5 C4 132.0(3)
C19 Ti C5 C4 42.8(4)
O3 Ti C5 C10 130.3(4)
O2 Ti C5 C10 -107.9(4)
O1 Ti C5 C10 38.6(4)
N1 Ti C5 C10 -22.4(4)
N2 Ti C5 C10 -26.7(6)
C4 Ti C5 C10 -123.6(5)
C3 Ti C5 C10 -161.4(4)
C1 Ti C5 C10 120.4(5)
C2 Ti C5 C10 157.3(4)
C11 Ti C5 C10 8.4(4)
C19 Ti C5 C10 -80.8(4)
Ti O1 C11 N1 7.8(4)
Ti O1 C11 C12 -170.2(3)
C13 N1 C11 O1 176.3(4)
Ti N1 C11 O1 -7.2(4)
C13 N1 C11 C12 -6.0(7)
Ti N1 C11 C12 170.5(4)
C13 N1 C11 Ti -176.5(5)
O3 Ti C11 O1 -32.7(3)
O2 Ti C11 O1 -147.0(2)
N1 Ti C11 O1 171.8(4)
N2 Ti C11 O1 -101.9(3)
C4 Ti C11 O1 120.8(2)
C3 Ti C11 O1 107.8(3)
C5 Ti C11 O1 94.9(3)
C1 Ti C11 O1 63.6(3)
C2 Ti C11 O1 61.5(3)
C19 Ti C11 O1 -123.7(2)
O3 Ti C11 N1 155.5(2)
O2 Ti C11 N1 41.3(3)
O1 Ti C11 N1 -171.8(4)
N2 Ti C11 N1 86.4(3)
C4 Ti C11 N1 -50.9(3)
C3 Ti C11 N1 -64.0(3)
C5 Ti C11 N1 -76.8(3)
C1 Ti C11 N1 -108.1(3)
C2 Ti C11 N1 -110.3(3)
C19 Ti C11 N1 64.6(3)
O3 Ti C11 C12 14.3(16)
O2 Ti C11 C12 -99.9(16)
O1 Ti C11 C12 47.0(15)
N1 Ti C11 C12 -141.2(17)
N2 Ti C11 C12 -54.8(15)
C4 Ti C11 C12 167.8(15)
C3 Ti C11 C12 154.8(15)
C5 Ti C11 C12 142.0(16)
C1 Ti C11 C12 110.7(16)
C2 Ti C11 C12 108.5(15)
C19 Ti C11 C12 -76.6(16)
C11 N1 C13 C14 143.1(4)
Ti N1 C13 C14 -30.8(7)
C11 N1 C13 C18 -41.8(6)
Ti N1 C13 C18 144.3(4)
N1 C13 C14 C15 176.0(4)
C18 C13 C14 C15 0.7(6)
C13 C14 C15 C16 1.3(7)
C14 C15 C16 C17 -2.5(7)
C15 C16 C17 C18 1.8(7)
C16 C17 C18 C13 0.1(7)
C14 C13 C18 C17 -1.4(6)
N1 C13 C18 C17 -176.6(4)
C21 N2 C19 O2 -164.1(4)
Ti N2 C19 O2 -0.9(4)
C21 N2 C19 C20 17.7(7)
Ti N2 C19 C20 -179.1(4)
C21 N2 C19 Ti -163.2(5)
Ti O2 C19 N2 1.0(4)
Ti O2 C19 C20 179.4(3)
O3 Ti C19 N2 -75.3(3)
O2 Ti C19 N2 -179.0(4)
O1 Ti C19 N2 18.1(3)
N1 Ti C19 N2 72.6(3)
C4 Ti C19 N2 154.0(3)
C3 Ti C19 N2 -169.1(3)
C5 Ti C19 N2 129.4(3)
C1 Ti C19 N2 -168.8(6)
C2 Ti C19 N2 -140.9(3)
C11 Ti C19 N2 44.8(3)
O3 Ti C19 O2 103.7(2)
O1 Ti C19 O2 -163.0(2)
N1 Ti C19 O2 -108.4(3)
N2 Ti C19 O2 179.0(4)
C4 Ti C19 O2 -27.0(3)
C3 Ti C19 O2 9.9(3)
C5 Ti C19 O2 -51.7(3)
C1 Ti C19 O2 10.2(8)
C2 Ti C19 O2 38.1(3)
C11 Ti C19 O2 -136.2(2)
O3 Ti C19 C20 100(2)
O2 Ti C19 C20 -4(2)
O1 Ti C19 C20 -167(2)
N1 Ti C19 C20 -113(2)
N2 Ti C19 C20 175(2)
C4 Ti C19 C20 -31(2)
C3 Ti C19 C20 6(2)
C5 Ti C19 C20 -56(2)
C1 Ti C19 C20 6(3)
C2 Ti C19 C20 34(2)
C11 Ti C19 C20 -140(2)
C19 N2 C21 C22 47.4(7)
Ti N2 C21 C22 -104.8(5)
C19 N2 C21 C26 -139.2(5)
Ti N2 C21 C26 68.6(6)
C26 C21 C22 C23 1.5(7)
N2 C21 C22 C23 174.9(4)
C21 C22 C23 C24 -0.4(7)
C22 C23 C24 C25 -0.7(8)
C23 C24 C25 C26 0.7(8)
C24 C25 C26 C21 0.4(7)
C22 C21 C26 C25 -1.5(7)
N2 C21 C26 C25 -175.1(4)
C29 N3 C27 O3 1.3(7)
C29 N3 C27 C28 176.4(4)
Ti O3 C27 N3 -167.5(5)
Ti O3 C27 C28 17.3(10)
C27 N3 C29 C30 -162.8(4)
C27 N3 C29 C34 19.2(7)
C34 C29 C30 C31 -0.9(7)
N3 C29 C30 C31 -179.1(5)
C29 C30 C31 C32 -0.9(8)
C30 C31 C32 C33 0.9(8)
C31 C32 C33 C34 0.9(8)
C30 C29 C34 C33 2.7(7)
N3 C29 C34 C33 -179.4(4)
C32 C33 C34 C29 -2.7(7)
